data_8102382
loop_
_publ_author_name
'Jian-Feng Liu'
'Hui-Duo Xian'
'Hua-Qiong Li'
'Guo-Liang Zhao'

_publ_section_title
;
 Crystal structure of adamantylammonium bicarbonate, [C10H18N]HCO3
;
_journal_issue 1
_journal_name_full 'Zeitschrift f\"ur Kristallographie - New Crystal Structures'
_journal_page_first 69
_journal_volume 224
_journal_year 2009
_chemical_formula_moiety 'C10 H18 N, C H O3 '
_chemical_formula_sum 'C11 H19 N O3'
_chemical_formula_weight 213.27
_space_group_IT_number 19
_symmetry_cell_setting orthorhombic
_symmetry_space_group_name_Hall 'P 2ac 2ab'
_symmetry_space_group_name_H-M 'P 21 21 21'
_atom_sites_solution_hydrogens geom
_atom_sites_solution_primary direct
_atom_sites_solution_secondary difmap
_audit_creation_method SHELXL-97
_cell_angle_alpha 90.00
_cell_angle_beta 90.00
_cell_angle_gamma 90.00
_cell_formula_units_Z 4
_cell_length_a 6.39190(10)
_cell_length_b 7.3659(2)
_cell_length_c 22.8347(5)
_cell_measurement_reflns_used 1323
_cell_measurement_temperature 296(2)
_cell_measurement_theta_max 24.99
_cell_measurement_theta_min 2.91
_cell_volume 1075.11(4)
_computing_cell_refinement 'SAINT (Bruker,2004)'
_computing_data_collection 'SMART (Bruker,2004)'
_computing_data_reduction SAINT
_computing_molecular_graphics 'SHELXTL (Bruker,2002)'
_computing_publication_material SHELXL97
_computing_structure_refinement 'SHELXL97 (Sheldrick,1997)'
_computing_structure_solution 'SHELXS97 (Sheldrick,1997)'
_diffrn_ambient_temperature 296(2)
_diffrn_measured_fraction_theta_full 0.997
_diffrn_measured_fraction_theta_max 0.997
_diffrn_measurement_device_type 'Bruker APEX-II'
_diffrn_measurement_method '\w scans'
_diffrn_radiation_monochromator graphite
_diffrn_radiation_source 'fine-focus sealed tube'
_diffrn_radiation_type MoK\a
_diffrn_radiation_wavelength 0.71073
_diffrn_reflns_av_R_equivalents 0.0246
_diffrn_reflns_av_sigmaI/netI 0.0334
_diffrn_reflns_limit_h_max 7
_diffrn_reflns_limit_h_min -7
_diffrn_reflns_limit_k_max 7
_diffrn_reflns_limit_k_min -8
_diffrn_reflns_limit_l_max 27
_diffrn_reflns_limit_l_min -25
_diffrn_reflns_number 4726
_diffrn_reflns_theta_full 24.99
_diffrn_reflns_theta_max 24.99
_diffrn_reflns_theta_min 2.91
_diffrn_standards_decay_% none
_diffrn_standards_interval_count none
_diffrn_standards_interval_time none
_diffrn_standards_number none
_exptl_absorpt_coefficient_mu 0.095
_exptl_absorpt_correction_T_max 0.992
_exptl_absorpt_correction_T_min 0.988
_exptl_absorpt_correction_type empirical
_exptl_absorpt_process_details 'SADABS (Sheldrick, 1996)'
_exptl_crystal_colour yellow
_exptl_crystal_density_diffrn 1.318
_exptl_crystal_density_method 'not measured'
_exptl_crystal_description block
_exptl_crystal_F_000 464
_exptl_crystal_size_max 0.297
_exptl_crystal_size_mid 0.108
_exptl_crystal_size_min 0.089
_refine_diff_density_max 0.210
_refine_diff_density_min -0.308
_refine_diff_density_rms 0.042
_refine_ls_abs_structure_details 'Flack H D (1983), Acta Cryst. A39, 876-881'
_refine_ls_abs_structure_Flack 0(2)
_refine_ls_extinction_method none
_refine_ls_goodness_of_fit_ref 1.079
_refine_ls_hydrogen_treatment mixed
_refine_ls_matrix_type full
_refine_ls_number_parameters 145
_refine_ls_number_reflns 1905
_refine_ls_number_restraints 1
_refine_ls_restrained_S_all 1.079
_refine_ls_R_factor_gt 0.0438
_refine_ls_shift/su_max 0.000
_refine_ls_shift/su_mean 0.000
_refine_ls_structure_factor_coef Fsqd
_refine_ls_weighting_details 'calc w=1/[\s^2^(Fo^2^)+(0.0779P)^2^+0.0157P] where P=(Fo^2^+2Fc^2^)/3'
_refine_ls_weighting_scheme calc
_refine_ls_wR_factor_gt 0.1194
_refine_ls_wR_factor_ref 0.1293
_reflns_number_gt 1593
_reflns_number_total 1905
_reflns_threshold_expression >2sigma(I)
_cod_data_source_file 1267-2474.cff
_cod_data_source_block x
_cod_depositor_comments
;
The following automatic conversions were performed:
'_symmetry_cell_setting' value 'Orthorhombic' changed to 'orthorhombic'
according to '/home/saulius/struct/CIF-dictionaries/cif_core.dic'
dictionary named 'cif_core.dic' version 2.4.1 from 2010-06-29.

Automatic conversion script
Id: cif_fix_enum 1555 2011-01-17 13:19:09Z saulius 
;
_cod_database_code 8102382
_refine_ls_r_factor_ref 0.0550

loop_
_symmetry_equiv_pos_as_xyz
'x, y, z'
'-x+1/2, -y, z+1/2'
'-x, y+1/2, -z+1/2'
'x+1/2, -y+1/2, -z'

loop_
_atom_site_label
_atom_site_type_symbol
_atom_site_fract_x
_atom_site_fract_y
_atom_site_fract_z
_atom_site_U_iso_or_equiv
_atom_site_adp_type
_atom_site_occupancy
_atom_site_symmetry_multiplicity
_atom_site_calc_flag
_atom_site_refinement_flags
_atom_site_disorder_assembly
_atom_site_disorder_group
N1 N 0.1635(4) 0.2651(3) 0.18947(9) 0.0456(5) Uani 1 1 d . . .
O1 O 0.4171(4) -0.0886(3) 0.34631(10) 0.0841(7) Uani 1 1 d . . .
O2 O 0.5026(3) 0.0954(4) 0.28019(10) 0.0930(8) Uani 1 1 d . . .
O3 O 0.1822(3) 0.0268(3) 0.29098(7) 0.0575(5) Uani 1 1 d D . .
H3D H 0.0607 0.0226 0.3060 0.086 Uiso 1 1 d RD . .
C1 C 0.1226(3) 0.1329(3) 0.14066(9) 0.0358(5) Uani 1 1 d . . .
C2 C -0.0723(3) 0.0231(3) 0.15550(9) 0.0419(6) Uani 1 1 d . . .
H2A H -0.1910 0.1037 0.1604 0.050 Uiso 1 1 calc R . .
H2B H -0.0512 -0.0423 0.1919 0.050 Uiso 1 1 calc R . .
C3 C 0.3108(3) 0.0064(3) 0.13400(10) 0.0423(5) Uani 1 1 d . . .
H3A H 0.3342 -0.0594 0.1702 0.051 Uiso 1 1 calc R . .
H3B H 0.4354 0.0766 0.1253 0.051 Uiso 1 1 calc R . .
C4 C 0.0875(4) 0.2393(3) 0.08443(10) 0.0412(6) Uani 1 1 d . . .
H4A H 0.2103 0.3116 0.0755 0.049 Uiso 1 1 calc R . .
H4B H -0.0306 0.3207 0.0891 0.049 Uiso 1 1 calc R . .
C5 C 0.2314(4) -0.0221(4) 0.02728(10) 0.0474(6) Uani 1 1 d . . .
H5A H 0.2046 -0.1062 -0.0045 0.057 Uiso 1 1 calc R . .
H5B H 0.3558 0.0473 0.0177 0.057 Uiso 1 1 calc R . .
C6 C 0.2668(4) -0.1273(3) 0.08411(10) 0.0446(6) Uani 1 1 d . . .
H6A H 0.3860 -0.2097 0.0794 0.054 Uiso 1 1 calc R . .
C7 C 0.0702(4) -0.2368(3) 0.09847(11) 0.0474(6) Uani 1 1 d . . .
H7A H 0.0421 -0.3222 0.0671 0.057 Uiso 1 1 calc R . .
H7B H 0.0921 -0.3052 0.1343 0.057 Uiso 1 1 calc R . .
C8 C -0.1151(4) -0.1106(3) 0.10596(10) 0.0442(6) Uani 1 1 d . . .
H8A H -0.2406 -0.1817 0.1150 0.053 Uiso 1 1 calc R . .
C9 C -0.1492(4) -0.0038(4) 0.04904(10) 0.0472(6) Uani 1 1 d . . .
H9A H -0.1792 -0.0873 0.0173 0.057 Uiso 1 1 calc R . .
H9B H -0.2682 0.0768 0.0535 0.057 Uiso 1 1 calc R . .
C10 C 0.0448(4) 0.1063(3) 0.03447(10) 0.0431(6) Uani 1 1 d . . .
H10A H 0.0222 0.1737 -0.0020 0.052 Uiso 1 1 calc R . .
C11 C 0.3676(3) 0.0120(3) 0.30633(9) 0.0356(5) Uani 1 1 d . . .
H1A H 0.057(5) 0.348(4) 0.2008(11) 0.053 Uiso 1 1 d . . .
H1B H 0.282(4) 0.338(4) 0.1814(11) 0.053 Uiso 1 1 d . . .
H1C H 0.170(4) 0.197(4) 0.2275(13) 0.053 Uiso 1 1 d . . .

loop_
_atom_site_aniso_label
_atom_site_aniso_U_11
_atom_site_aniso_U_22
_atom_site_aniso_U_33
_atom_site_aniso_U_23
_atom_site_aniso_U_13
_atom_site_aniso_U_12
N1 0.0463(12) 0.0432(12) 0.0471(11) -0.0074(10) -0.0020(9) 0.0009(10)
O1 0.0738(14) 0.0796(15) 0.0990(16) 0.0223(13) -0.0171(12) 0.0099(14)
O2 0.0644(14) 0.114(2) 0.1004(16) 0.0148(15) -0.0088(13) -0.0217(14)
O3 0.0441(10) 0.0647(12) 0.0637(11) 0.0039(9) -0.0012(8) 0.0030(10)
C1 0.0342(11) 0.0332(12) 0.0401(11) -0.0043(9) -0.0010(9) -0.0010(10)
C2 0.0352(11) 0.0465(14) 0.0439(11) 0.0040(10) 0.0022(9) -0.0011(11)
C3 0.0333(10) 0.0425(12) 0.0511(12) -0.0019(11) -0.0039(9) 0.0041(12)
C4 0.0432(13) 0.0335(12) 0.0470(12) 0.0016(10) 0.0014(10) -0.0002(11)
C5 0.0490(13) 0.0448(14) 0.0486(12) -0.0095(11) 0.0069(10) -0.0033(12)
C6 0.0381(12) 0.0380(13) 0.0578(13) -0.0073(11) -0.0029(11) 0.0087(11)
C7 0.0513(15) 0.0303(12) 0.0607(14) 0.0042(10) -0.0078(12) -0.0038(12)
C8 0.0364(12) 0.0408(13) 0.0553(13) 0.0042(11) -0.0016(10) -0.0085(12)
C9 0.0406(12) 0.0461(13) 0.0550(13) -0.0061(12) -0.0107(10) 0.0005(12)
C10 0.0499(13) 0.0380(13) 0.0413(12) 0.0050(9) -0.0005(10) 0.0015(12)
C11 0.0333(11) 0.0311(11) 0.0424(11) -0.0002(10) -0.0052(9) 0.0002(10)

loop_
_atom_type_symbol
_atom_type_description
_atom_type_scat_dispersion_real
_atom_type_scat_dispersion_imag
_atom_type_scat_source
C C 0.0033 0.0016 'International Tables Vol C Tables 4.2.6.8 and 6.1.1.4'
H H 0.0000 0.0000 'International Tables Vol C Tables 4.2.6.8 and 6.1.1.4'
N N 0.0061 0.0033 'International Tables Vol C Tables 4.2.6.8 and 6.1.1.4'
O O 0.0106 0.0060 'International Tables Vol C Tables 4.2.6.8 and 6.1.1.4'

loop_
_geom_angle_atom_site_label_1
_geom_angle_atom_site_label_2
_geom_angle_atom_site_label_3
_geom_angle
_geom_angle_site_symmetry_1
_geom_angle_site_symmetry_3
_geom_angle_publ_flag
C1 N1 H1A 119.6(15) . . ?
C1 N1 H1B 111.2(16) . . ?
H1A N1 H1B 105(2) . . ?
C1 N1 H1C 109.1(15) . . ?
H1A N1 H1C 96.6(19) . . ?
H1B N1 H1C 115(2) . . ?
C11 O3 H3D 139.1 . . ?
N1 C1 C4 108.52(17) . . ?
N1 C1 C2 108.75(17) . . ?
C4 C1 C2 109.93(17) . . ?
N1 C1 C3 109.36(17) . . ?
C4 C1 C3 110.26(17) . . ?
C2 C1 C3 109.99(17) . . ?
C1 C2 C8 108.94(17) . . ?
C1 C2 H2A 109.9 . . ?
C8 C2 H2A 109.9 . . ?
C1 C2 H2B 109.9 . . ?
C8 C2 H2B 109.9 . . ?
H2A C2 H2B 108.3 . . ?
C1 C3 C6 108.72(16) . . ?
C1 C3 H3A 109.9 . . ?
C6 C3 H3A 109.9 . . ?
C1 C3 H3B 109.9 . . ?
C6 C3 H3B 109.9 . . ?
H3A C3 H3B 108.3 . . ?
C1 C4 C10 109.04(17) . . ?
C1 C4 H4A 109.9 . . ?
C10 C4 H4A 109.9 . . ?
C1 C4 H4B 109.9 . . ?
C10 C4 H4B 109.9 . . ?
H4A C4 H4B 108.3 . . ?
C6 C5 C10 109.73(18) . . ?
C6 C5 H5A 109.7 . . ?
C10 C5 H5A 109.7 . . ?
C6 C5 H5B 109.7 . . ?
C10 C5 H5B 109.7 . . ?
H5A C5 H5B 108.2 . . ?
C5 C6 C7 109.16(19) . . ?
C5 C6 C3 109.43(18) . . ?
C7 C6 C3 109.31(19) . . ?
C5 C6 H6A 109.6 . . ?
C7 C6 H6A 109.6 . . ?
C3 C6 H6A 109.6 . . ?
C8 C7 C6 110.06(18) . . ?
C8 C7 H7A 109.6 . . ?
C6 C7 H7A 109.6 . . ?
C8 C7 H7B 109.6 . . ?
C6 C7 H7B 109.6 . . ?
H7A C7 H7B 108.2 . . ?
C7 C8 C2 109.85(18) . . ?
C7 C8 C9 109.27(19) . . ?
C2 C8 C9 108.83(18) . . ?
C7 C8 H8A 109.6 . . ?
C2 C8 H8A 109.6 . . ?
C9 C8 H8A 109.6 . . ?
C10 C9 C8 110.08(17) . . ?
C10 C9 H9A 109.6 . . ?
C8 C9 H9A 109.6 . . ?
C10 C9 H9B 109.6 . . ?
C8 C9 H9B 109.6 . . ?
H9A C9 H9B 108.2 . . ?
C9 C10 C4 108.94(18) . . ?
C9 C10 C5 109.24(18) . . ?
C4 C10 C5 109.69(18) . . ?
C9 C10 H10A 109.7 . . ?
C4 C10 H10A 109.7 . . ?
C5 C10 H10A 109.7 . . ?
O2 C11 O1 119.4(2) . . ?
O2 C11 O3 119.6(2) . . ?
O1 C11 O3 120.9(2) . . ?

loop_
_geom_bond_atom_site_label_1
_geom_bond_atom_site_label_2
_geom_bond_distance
_geom_bond_site_symmetry_2
_geom_bond_publ_flag
N1 C1 1.503(3) . ?
N1 H1A 0.95(3) . ?
N1 H1B 0.95(3) . ?
N1 H1C 1.00(3) . ?
O1 C11 1.218(3) . ?
O2 C11 1.216(3) . ?
O3 C11 1.241(3) . ?
O3 H3D 0.8500 . ?
C1 C4 1.521(3) . ?
C1 C2 1.524(3) . ?
C1 C3 1.529(3) . ?
C2 C8 1.524(3) . ?
C2 H2A 0.9700 . ?
C2 H2B 0.9700 . ?
C3 C6 1.532(3) . ?
C3 H3A 0.9700 . ?
C3 H3B 0.9700 . ?
C4 C10 1.528(3) . ?
C4 H4A 0.9700 . ?
C4 H4B 0.9700 . ?
C5 C6 1.528(3) . ?
C5 C10 1.531(3) . ?
C5 H5A 0.9700 . ?
C5 H5B 0.9700 . ?
C6 C7 1.529(3) . ?
C6 H6A 0.9800 . ?
C7 C8 1.516(3) . ?
C7 H7A 0.9700 . ?
C7 H7B 0.9700 . ?
C8 C9 1.535(3) . ?
C8 H8A 0.9800 . ?
C9 C10 1.519(3) . ?
C9 H9A 0.9700 . ?
C9 H9B 0.9700 . ?
C10 H10A 0.9800 . ?

loop_
_geom_hbond_atom_site_label_D
_geom_hbond_atom_site_label_H
_geom_hbond_atom_site_label_A
_geom_hbond_distance_DH
_geom_hbond_distance_HA
_geom_hbond_distance_DA
_geom_hbond_angle_DHA
_geom_hbond_site_symmetry_A
O3 H3D N1 0.85 2.38 2.966(3) 126.7 3_545
N1 H1A O3 0.95(3) 2.02(3) 2.966(3) 169(2) 3
N1 H1B O1 0.95(3) 2.09(3) 3.002(3) 160(2) 3_655
N1 H1B O2 0.95(3) 2.50(3) 3.309(3) 143(2) 3_655
N1 H1C O3 1.00(3) 1.92(3) 2.910(3) 169(2) .
N1 H1C O2 1.00(3) 2.55(3) 3.249(3) 126.2(18) .

loop_
_geom_torsion_atom_site_label_1
_geom_torsion_atom_site_label_2
_geom_torsion_atom_site_label_3
_geom_torsion_atom_site_label_4
_geom_torsion
_geom_torsion_site_symmetry_1
_geom_torsion_site_symmetry_2
_geom_torsion_site_symmetry_3
_geom_torsion_site_symmetry_4
_geom_torsion_publ_flag
N1 C1 C2 C8 179.71(17) . . . . ?
C4 C1 C2 C8 61.0(2) . . . . ?
C3 C1 C2 C8 -60.6(2) . . . . ?
N1 C1 C3 C6 -179.95(18) . . . . ?
C4 C1 C3 C6 -60.7(2) . . . . ?
C2 C1 C3 C6 60.7(2) . . . . ?
N1 C1 C4 C10 -179.78(19) . . . . ?
C2 C1 C4 C10 -61.0(2) . . . . ?
C3 C1 C4 C10 60.5(2) . . . . ?
C10 C5 C6 C7 59.7(2) . . . . ?
C10 C5 C6 C3 -59.8(2) . . . . ?
C1 C3 C6 C5 59.9(2) . . . . ?
C1 C3 C6 C7 -59.6(2) . . . . ?
C5 C6 C7 C8 -60.0(2) . . . . ?
C3 C6 C7 C8 59.7(2) . . . . ?
C6 C7 C8 C2 -59.7(2) . . . . ?
C6 C7 C8 C9 59.6(2) . . . . ?
C1 C2 C8 C7 59.7(2) . . . . ?
C1 C2 C8 C9 -59.9(2) . . . . ?
C7 C8 C9 C10 -59.6(2) . . . . ?
C2 C8 C9 C10 60.3(2) . . . . ?
C8 C9 C10 C4 -60.3(2) . . . . ?
C8 C9 C10 C5 59.5(2) . . . . ?
C1 C4 C10 C9 60.1(2) . . . . ?
C1 C4 C10 C5 -59.4(2) . . . . ?
C6 C5 C10 C9 -59.8(2) . . . . ?
C6 C5 C10 C4 59.6(2) . . . . ?
